data_4072007
loop_
_publ_author_name
'Bolton, Paul D.'
'Grellier, Mary'
'Vautravers, Nicolas'
'Vendier, Laure'
'Sabo-Etienne, Sylviane'

_publ_contact_author
;
??????????????????????????
;
_publ_section_title
;
 Access to Ruthenium(0) Carbonyl Complexes via Dehydrogenation of a
 Tricyclopentylphosphine Ligand and Decarbonylation of Alcohols
;
_journal_issue 19
_journal_name_full Organometallics
_journal_page_first 5088
_journal_paper_doi 10.1021/om8005118
_journal_volume 27
_journal_year 2008
_chemical_compound_source 'synthesis as described'
_chemical_formula_moiety 'C32 H56 O2 P2 Ru'
_chemical_formula_sum 'C32 H56 O2 P2 Ru'
_chemical_formula_weight 635.78
_chemical_name_systematic
;
 ?
;
_space_group_IT_number 14
_symmetry_cell_setting monoclinic
_symmetry_Int_Tables_number 14
_symmetry_space_group_name_Hall '-P 2ybc'
_symmetry_space_group_name_H-M 'P 1 21/c 1'
_atom_sites_solution_hydrogens geom
_atom_sites_solution_primary direct
_atom_sites_solution_secondary difmap
_cell_angle_alpha 90
_cell_angle_beta 93.996(8)
_cell_angle_gamma 90
_cell_formula_units_Z 4
_cell_length_a 9.6820(9)
_cell_length_b 32.692(3)
_cell_length_c 9.7121(9)
_cell_measurement_reflns_used 7970
_cell_measurement_temperature 110
_cell_measurement_theta_max 31.981
_cell_measurement_theta_min 2.8068
_cell_measurement_wavelength 0.71073
_cell_volume 3066.6(5)
_computing_cell_refinement 'CrysAlis RED, Oxford Diffraction Ltd.'
_computing_data_collection 'CrysAlis CCD, Oxford Diffraction Ltd.'
_computing_data_reduction 'CrysAlis RED, Oxford Diffraction Ltd.'
_computing_molecular_graphics 'Ortep-3 for Windows (Farrugia, 1997)'
_computing_publication_material 'WinGX publication routines (Farrugia, 1999)'
_computing_structure_refinement 'SHELXL-97 (Sheldrick, 1997)'
_computing_structure_solution 'SHELXS-97 (Sheldrick, 1997)'
_diffrn_ambient_temperature 110
_diffrn_detector_area_resol_mean 8.2632
_diffrn_measured_fraction_theta_full 0.996
_diffrn_measured_fraction_theta_max 0.996
_diffrn_measurement_device_type 'Oxford-Diffraction XCALIBUR'
_diffrn_measurement_method \w-\f
_diffrn_orient_matrix_UB_11 0.0389324996
_diffrn_orient_matrix_UB_12 0.0563723357
_diffrn_orient_matrix_UB_13 -0.0093288795
_diffrn_orient_matrix_UB_21 0.0154961267
_diffrn_orient_matrix_UB_22 0.0289392518
_diffrn_orient_matrix_UB_23 0.0195227645
_diffrn_orient_matrix_UB_31 0.0602069514
_diffrn_orient_matrix_UB_32 -0.0374614641
_diffrn_orient_matrix_UB_33 0.0010095618
_diffrn_radiation_monochromator graphite
_diffrn_radiation_source 'fine-focus sealed tube'
_diffrn_radiation_type MoK\a
_diffrn_reflns_av_R_equivalents 0.1074
_diffrn_reflns_av_unetI/netI 0.1962
_diffrn_reflns_limit_h_max 10
_diffrn_reflns_limit_h_min -12
_diffrn_reflns_limit_k_max 40
_diffrn_reflns_limit_k_min -40
_diffrn_reflns_limit_l_max 12
_diffrn_reflns_limit_l_min -10
_diffrn_reflns_number 21129
_diffrn_reflns_theta_full 26.37
_diffrn_reflns_theta_max 26.37
_diffrn_reflns_theta_min 2.94
_diffrn_standards_decay_% 0
_diffrn_standards_interval_count 0
_diffrn_standards_interval_time 0
_diffrn_standards_number 0
_exptl_absorpt_coefficient_mu 0.643
_exptl_absorpt_correction_T_max 0.991
_exptl_absorpt_correction_T_min 0.860
_exptl_absorpt_correction_type multi-scan
_exptl_absorpt_process_details
;
        CrysAlis RED, Oxford Diffraction Ltd.,
        Version 1.171.31.5 (release 28-08-2006 CrysAlis171 .NET)
        (compiled Aug 28 2006,13:05:05)
        Empirical absorption correction using spherical harmonics,
 implemented in SCALE3 ABSPACK scaling algorithm.
;
_exptl_crystal_colour colourless
_exptl_crystal_density_diffrn 1.377
_exptl_crystal_density_method 'not measured'
_exptl_crystal_description parallelepiped
_exptl_crystal_F_000 1352
_exptl_crystal_size_max 0.25
_exptl_crystal_size_mid 0.075
_exptl_crystal_size_min 0.025
_refine_diff_density_max 1.146
_refine_diff_density_min -1.124
_refine_diff_density_rms 0.137
_refine_ls_extinction_method none
_refine_ls_goodness_of_fit_ref 1.113
_refine_ls_hydrogen_treatment mixed
_refine_ls_matrix_type full
_refine_ls_number_parameters 318
_refine_ls_number_reflns 6247
_refine_ls_number_restraints 0
_refine_ls_restrained_S_all 1.113
_refine_ls_R_factor_all 0.1466
_refine_ls_R_factor_gt 0.0772
_refine_ls_shift/su_max 0.001
_refine_ls_shift/su_mean 0
_refine_ls_structure_factor_coef Fsqd
_refine_ls_weighting_details 'calc w=1/[\s^2^(Fo^2^)+(0.0332P)^2^+0.0000P] where P=(Fo^2^+2Fc^2^)/3'
_refine_ls_weighting_scheme calc
_refine_ls_wR_factor_gt 0.1106
_refine_ls_wR_factor_ref 0.1274
_reflns_number_gt 3364
_reflns_number_total 6247
_reflns_threshold_expression >2\s(I)
_cod_data_source_file om8005118_si_005.cif
_cod_data_source_block global
_cod_database_code 4072007

loop_
_symmetry_equiv_pos_as_xyz
'x, y, z'
'-x, y+1/2, -z+1/2'
'-x, -y, -z'
'x, -y-1/2, z-1/2'

loop_
_atom_site_label
_atom_site_type_symbol
_atom_site_fract_x
_atom_site_fract_y
_atom_site_fract_z
_atom_site_U_iso_or_equiv
_atom_site_adp_type
_atom_site_occupancy
_atom_site_symmetry_multiplicity
_atom_site_calc_flag
_atom_site_refinement_flags
C1 C -0.0506(8) 0.0977(2) 0.5272(6) 0.0127(16) Uani 1 1 d .
C2 C 0.1236(7) 0.1579(2) 0.4249(7) 0.0161(17) Uani 1 1 d .
C3 C -0.0700(7) 0.2122(2) 0.6232(6) 0.0151(17) Uani 1 1 d .
H3 H -0.0098 0.2261 0.5609 0.018 Uiso 1 1 calc R
C4 C -0.1909(7) 0.1945(2) 0.5314(6) 0.0134(16) Uani 1 1 d .
H4A H -0.1678 0.1934 0.4358 0.016 Uiso 1 1 calc R
H4B H -0.2133 0.1671 0.5611 0.016 Uiso 1 1 calc R
C5 C -0.3114(7) 0.2233(2) 0.5476(7) 0.0250(19) Uani 1 1 d .
H5A H -0.3569 0.2299 0.4581 0.03 Uiso 1 1 calc R
H5B H -0.3786 0.2108 0.6041 0.03 Uiso 1 1 calc R
C6 C -0.2522(8) 0.2612(2) 0.6156(7) 0.027(2) Uani 1 1 d .
H6A H -0.2205 0.2801 0.5478 0.033 Uiso 1 1 calc R
H6B H -0.3203 0.2747 0.6683 0.033 Uiso 1 1 calc R
C7 C -0.1352(7) 0.2460(2) 0.7071(7) 0.0228(19) Uani 1 1 d .
H7A H -0.1675 0.2351 0.792 0.027 Uiso 1 1 calc R
H7B H -0.0691 0.2677 0.7296 0.027 Uiso 1 1 calc R
C8 C 0.1696(7) 0.2071(2) 0.8059(7) 0.0143(16) Uani 1 1 d .
H8 H 0.1218 0.2257 0.8657 0.017 Uiso 1 1 calc R
C9 C 0.2501(7) 0.2332(2) 0.7082(7) 0.0175(17) Uani 1 1 d .
H9A H 0.2 0.258 0.6822 0.021 Uiso 1 1 calc R
H9B H 0.2682 0.2181 0.6254 0.021 Uiso 1 1 calc R
C10 C 0.3852(7) 0.2429(2) 0.7940(7) 0.0232(19) Uani 1 1 d .
H10A H 0.3709 0.2637 0.8628 0.028 Uiso 1 1 calc R
H10B H 0.4566 0.252 0.7358 0.028 Uiso 1 1 calc R
C11 C 0.4228(8) 0.2016(2) 0.8618(8) 0.030(2) Uani 1 1 d .
H11A H 0.4674 0.1839 0.7982 0.035 Uiso 1 1 calc R
H11B H 0.4843 0.2053 0.944 0.035 Uiso 1 1 calc R
C12 C 0.2838(7) 0.1838(2) 0.8983(7) 0.0191(18) Uani 1 1 d .
H12A H 0.2704 0.188 0.9953 0.023 Uiso 1 1 calc R
H12B H 0.28 0.1547 0.8789 0.023 Uiso 1 1 calc R
C13 C -0.0636(7) 0.1590(2) 0.8620(6) 0.0159(10) Uani 1 1 d .
H13 H -0.0819 0.1842 0.9123 0.019 Uiso 1 1 calc R
C14 C 0.0016(6) 0.1291(2) 0.9682(6) 0.0159(10) Uani 1 1 d .
H14A H 0.044 0.1063 0.923 0.019 Uiso 1 1 calc R
H14B H 0.0714 0.1426 1.0286 0.019 Uiso 1 1 calc R
C15 C -0.1167(7) 0.1148(2) 1.0476(6) 0.026(2) Uani 1 1 d .
H15A H -0.1149 0.1286 1.1361 0.031 Uiso 1 1 calc R
H15B H -0.1095 0.0856 1.0642 0.031 Uiso 1 1 calc R
C16 C -0.2535(7) 0.1247(2) 0.9611(7) 0.0273(19) Uani 1 1 d .
H16A H -0.311 0.1005 0.948 0.033 Uiso 1 1 calc R
H16B H -0.3055 0.1459 1.0048 0.033 Uiso 1 1 calc R
C17 C -0.2032(7) 0.1396(2) 0.8242(6) 0.0159(10) Uani 1 1 d .
H17A H -0.1942 0.1169 0.7611 0.019 Uiso 1 1 calc R
H17B H -0.267 0.1595 0.7814 0.019 Uiso 1 1 calc R
C18 C 0.4011(6) 0.08732(19) 0.3876(6) 0.0091(15) Uani 1 1 d .
H18 H 0.4574 0.0629 0.3751 0.011 Uiso 1 1 calc R
C19 C 0.5007(7) 0.1208(2) 0.4424(6) 0.0285(12) Uani 1 1 d .
H19A H 0.4512 0.1428 0.4843 0.034 Uiso 1 1 calc R
H19B H 0.5695 0.1098 0.5099 0.034 Uiso 1 1 calc R
C20 C 0.5675(7) 0.1356(2) 0.3140(6) 0.0285(12) Uani 1 1 d .
H20A H 0.5983 0.1637 0.3258 0.034 Uiso 1 1 calc R
H20B H 0.6469 0.1187 0.2966 0.034 Uiso 1 1 calc R
C21 C 0.4633(7) 0.1325(2) 0.2010(7) 0.0285(12) Uani 1 1 d .
H21A H 0.5048 0.123 0.1188 0.034 Uiso 1 1 calc R
H21B H 0.4225 0.1592 0.1815 0.034 Uiso 1 1 calc R
C22 C 0.3510(7) 0.1023(2) 0.2404(6) 0.0159(17) Uani 1 1 d .
H22A H 0.3431 0.0796 0.1761 0.019 Uiso 1 1 calc R
H22B H 0.2618 0.1158 0.2413 0.019 Uiso 1 1 calc R
C23 C 0.1711(6) 0.03115(19) 0.4012(6) 0.0106(16) Uani 1 1 d .
H23 H 0.118 0.0166 0.4682 0.013 Uiso 1 1 calc R
C24 C 0.2586(7) -0.00169(19) 0.3337(6) 0.0137(16) Uani 1 1 d .
H24A H 0.3394 0.0103 0.2957 0.016 Uiso 1 1 calc R
H24B H 0.2884 -0.0228 0.3995 0.016 Uiso 1 1 calc R
C25 C 0.1585(7) -0.0188(2) 0.2200(7) 0.0191(18) Uani 1 1 d .
H25A H 0.2076 -0.033 0.1507 0.023 Uiso 1 1 calc R
H25B H 0.0926 -0.0374 0.2574 0.023 Uiso 1 1 calc R
C26 C 0.0873(7) 0.0189(2) 0.1609(7) 0.0219(19) Uani 1 1 d .
H26A H -0.0002 0.0119 0.1119 0.026 Uiso 1 1 calc R
H26B H 0.1451 0.0328 0.0979 0.026 Uiso 1 1 calc R
C27 C 0.0641(7) 0.0458(2) 0.2858(6) 0.0161(17) Uani 1 1 d .
H27A H -0.0294 0.0425 0.3141 0.019 Uiso 1 1 calc R
H27B H 0.0789 0.0744 0.2644 0.019 Uiso 1 1 calc R
C28 C 0.3652(7) 0.0427(2) 0.6318(6) 0.0119(16) Uani 1 1 d .
H28 H 0.4328 0.0263 0.5854 0.014 Uiso 1 1 calc R
C29 C 0.2793(7) 0.0134(2) 0.7131(6) 0.0166(17) Uani 1 1 d .
H29A H 0.1875 0.0245 0.7227 0.02 Uiso 1 1 calc R
H29B H 0.2701 -0.0129 0.6669 0.02 Uiso 1 1 calc R
C30 C 0.3559(8) 0.0088(2) 0.8516(7) 0.0229(19) Uani 1 1 d .
H30A H 0.4348 -0.0093 0.8475 0.027 Uiso 1 1 calc R
H30B H 0.296 -0.0012 0.9201 0.027 Uiso 1 1 calc R
C31 C 0.4011(8) 0.0525(2) 0.8814(6) 0.026(2) Uani 1 1 d .
H31A H 0.4773 0.0533 0.9517 0.031 Uiso 1 1 calc R
H31B H 0.325 0.0686 0.9125 0.031 Uiso 1 1 calc R
C32 C 0.4465(7) 0.0687(2) 0.7439(6) 0.0143(16) Uani 1 1 d .
H32A H 0.5455 0.0654 0.7384 0.017 Uiso 1 1 calc R
H32B H 0.4236 0.0975 0.733 0.017 Uiso 1 1 calc R
O1 O -0.1569(5) 0.08335(15) 0.4977(5) 0.0234(12) Uani 1 1 d .
O2 O 0.1249(6) 0.18087(15) 0.3326(5) 0.0345(15) Uani 1 1 d .
P1 P 0.03964(18) 0.17380(5) 0.71895(17) 0.0098(4) Uani 1 1 d .
P2 P 0.26467(18) 0.07223(5) 0.49847(17) 0.0091(4) Uani 1 1 d .
Ru1 Ru 0.12327(6) 0.123338(18) 0.57801(5) 0.01128(16) Uani 1 1 d .
H2 H 0.135(7) 0.095(2) 0.719(6) 0.05(2) Uiso 1 1 d .
H1 H 0.279(8) 0.143(2) 0.609(7) 0.07(3) Uiso 1 1 d .

loop_
_atom_site_aniso_label
_atom_site_aniso_U_11
_atom_site_aniso_U_22
_atom_site_aniso_U_33
_atom_site_aniso_U_23
_atom_site_aniso_U_13
_atom_site_aniso_U_12
C1 0.019(5) 0.006(4) 0.014(4) -0.002(3) 0.004(3) 0.005(3)
C2 0.013(4) 0.018(4) 0.018(4) -0.003(4) 0.006(3) -0.001(3)
C3 0.008(4) 0.018(4) 0.019(4) 0.000(3) 0.005(3) 0.002(3)
C4 0.018(4) 0.013(4) 0.009(4) -0.002(3) -0.004(3) 0.007(3)
C5 0.024(5) 0.025(5) 0.025(4) 0.000(4) -0.002(4) 0.008(4)
C6 0.025(5) 0.020(5) 0.038(5) 0.005(4) 0.004(4) 0.009(4)
C7 0.021(5) 0.023(5) 0.025(5) -0.005(4) 0.002(4) 0.006(4)
C8 0.011(4) 0.010(4) 0.022(4) -0.008(3) 0.003(3) 0.001(3)
C9 0.013(4) 0.016(4) 0.024(4) -0.010(3) 0.005(3) -0.004(3)
C10 0.009(4) 0.016(4) 0.046(5) -0.011(4) 0.006(4) -0.007(3)
C11 0.015(5) 0.032(5) 0.041(5) -0.009(4) -0.004(4) 0.002(4)
C12 0.014(4) 0.024(5) 0.018(4) -0.011(3) -0.009(3) -0.001(4)
C13 0.008(2) 0.027(3) 0.013(2) 0.0026(19) 0.0036(17) -0.003(2)
C14 0.008(2) 0.027(3) 0.013(2) 0.0026(19) 0.0036(17) -0.003(2)
C15 0.019(5) 0.039(6) 0.018(4) 0.009(4) 0.001(3) 0.000(4)
C16 0.020(4) 0.030(5) 0.034(4) 0.011(4) 0.014(3) 0.001(4)
C17 0.008(2) 0.027(3) 0.013(2) 0.0026(19) 0.0036(17) -0.003(2)
C18 0.009(4) 0.006(4) 0.013(4) 0.000(3) 0.003(3) 0.002(3)
C19 0.028(3) 0.043(3) 0.015(2) 0.008(2) -0.0007(18) -0.028(2)
C20 0.028(3) 0.043(3) 0.015(2) 0.008(2) -0.0007(18) -0.028(2)
C21 0.028(3) 0.043(3) 0.015(2) 0.008(2) -0.0007(18) -0.028(2)
C22 0.017(4) 0.024(4) 0.006(4) 0.002(3) 0.001(3) -0.001(3)
C23 0.006(4) 0.014(4) 0.011(4) -0.002(3) -0.001(3) -0.003(3)
C24 0.015(4) 0.007(4) 0.019(4) -0.002(3) 0.000(3) -0.001(3)
C25 0.016(5) 0.018(4) 0.024(4) -0.009(3) 0.010(3) -0.001(4)
C26 0.016(5) 0.029(5) 0.020(4) -0.004(4) -0.003(3) -0.007(4)
C27 0.014(4) 0.016(4) 0.018(4) -0.010(3) -0.001(3) 0.004(3)
C28 0.013(4) 0.014(4) 0.008(4) 0.004(3) 0.001(3) 0.004(3)
C29 0.012(4) 0.017(4) 0.020(4) -0.001(3) -0.002(3) -0.003(3)
C30 0.020(5) 0.024(5) 0.025(4) 0.012(4) 0.006(3) 0.003(4)
C31 0.029(5) 0.038(5) 0.010(4) 0.003(4) -0.007(3) 0.000(4)
C32 0.009(4) 0.018(4) 0.016(4) 0.003(3) -0.004(3) 0.001(3)
O1 0.017(3) 0.026(3) 0.028(3) -0.011(2) 0.007(2) -0.007(3)
O2 0.054(4) 0.020(3) 0.030(3) 0.016(3) 0.007(3) 0.013(3)
P1 0.0067(10) 0.0115(10) 0.0118(10) -0.0033(8) 0.0039(8) -0.0010(8)
P2 0.0068(10) 0.0108(10) 0.0099(9) -0.0007(8) 0.0025(7) -0.0008(8)
Ru1 0.0110(3) 0.0116(3) 0.0113(3) -0.0012(3) 0.0013(2) 0.0006(3)

loop_
_atom_type_symbol
_atom_type_description
_atom_type_scat_dispersion_real
_atom_type_scat_dispersion_imag
_atom_type_scat_source
C C 0.0033 0.0016 'International Tables Vol C Tables 4.2.6.8 and 6.1.1.4'
H H 0 0 'International Tables Vol C Tables 4.2.6.8 and 6.1.1.4'
O O 0.0106 0.006 'International Tables Vol C Tables 4.2.6.8 and 6.1.1.4'
P P 0.1023 0.0942 'International Tables Vol C Tables 4.2.6.8 and 6.1.1.4'
Ru Ru -1.2594 0.8363 'International Tables Vol C Tables 4.2.6.8 and 6.1.1.4'

loop_
_geom_angle_atom_site_label_1
_geom_angle_atom_site_label_2
_geom_angle_atom_site_label_3
_geom_angle
O1 C1 Ru1 177.9(6)
O2 C2 Ru1 177.2(6)
C7 C3 C4 104.8(5)
C7 C3 P1 117.6(4)
C4 C3 P1 115.0(5)
C5 C4 C3 105.5(5)
C6 C5 C4 106.6(6)
C7 C6 C5 104.0(6)
C6 C7 C3 104.4(6)
C9 C8 C12 104.9(5)
C9 C8 P1 114.2(5)
C12 C8 P1 114.1(5)
C8 C9 C10 103.3(5)
C9 C10 C11 102.6(6)
C12 C11 C10 104.3(6)
C11 C12 C8 106.1(6)
C17 C13 C14 102.5(5)
C17 C13 P1 116.8(4)
C14 C13 P1 117.4(4)
C15 C14 C13 104.6(5)
C14 C15 C16 108.0(5)
C17 C16 C15 103.1(5)
C13 C17 C16 104.8(5)
C19 C18 C22 104.0(5)
C19 C18 P2 116.9(4)
C22 C18 P2 115.7(4)
C20 C19 C18 103.7(5)
C21 C20 C19 106.6(6)
C20 C21 C22 109.0(5)
C21 C22 C18 104.5(5)
C24 C23 C27 105.5(5)
C24 C23 P2 117.4(4)
C27 C23 P2 115.2(4)
C25 C24 C23 102.8(5)
C26 C25 C24 103.2(5)
C25 C26 C27 104.9(5)
C26 C27 C23 105.6(5)
C29 C28 C32 104.5(5)
C29 C28 P2 114.4(5)
C32 C28 P2 115.0(4)
C30 C29 C28 105.9(5)
C29 C30 C31 101.3(5)
C30 C31 C32 104.9(5)
C31 C32 C28 105.0(5)
C8 P1 C13 101.7(3)
C8 P1 C3 100.4(3)
C13 P1 C3 103.7(3)
C8 P1 Ru1 116.0(2)
C13 P1 Ru1 119.3(2)
C3 P1 Ru1 113.4(2)
C18 P2 C28 100.8(3)
C18 P2 C23 104.1(3)
C28 P2 C23 101.3(3)
C18 P2 Ru1 117.9(2)
C28 P2 Ru1 116.0(2)
C23 P2 Ru1 114.5(2)
C2 Ru1 C1 96.3(3)
C2 Ru1 P1 93.4(2)
C1 Ru1 P1 97.27(19)
C2 Ru1 P2 97.8(2)
C1 Ru1 P2 97.30(19)
P1 Ru1 P2 160.47(6)

loop_
_geom_bond_atom_site_label_1
_geom_bond_atom_site_label_2
_geom_bond_distance
C1 O1 1.149(7)
C1 Ru1 1.914(8)
C2 O2 1.170(7)
C2 Ru1 1.867(7)
C3 C7 1.534(8)
C3 C4 1.534(9)
C3 P1 1.853(7)
C4 C5 1.516(9)
C5 C6 1.498(9)
C6 C7 1.476(9)
C8 C9 1.528(9)
C8 C12 1.572(9)
C8 P1 1.827(7)
C9 C10 1.534(9)
C10 C11 1.535(9)
C11 C12 1.531(9)
C13 C17 1.515(9)
C13 C14 1.525(8)
C13 P1 1.833(6)
C14 C15 1.499(8)
C15 C16 1.553(9)
C16 C17 1.527(8)
C18 C19 1.529(9)
C18 C22 1.557(8)
C18 P2 1.829(6)
C19 C20 1.523(8)
C20 C21 1.442(9)
C21 C22 1.536(8)
C23 C24 1.542(8)
C23 C27 1.548(8)
C23 P2 1.843(6)
C24 C25 1.524(9)
C25 C26 1.505(9)
C26 C27 1.528(8)
C28 C29 1.524(8)
C28 C32 1.552(8)
C28 P2 1.840(6)
C29 C30 1.497(9)
C30 C31 1.515(9)
C31 C32 1.529(8)
P1 Ru1 2.3250(18)
P2 Ru1 2.3258(18)
